data_9017922
loop_
_publ_author_name
'Gemmi, Mauro'
'Campostrini, Italo'
'Demartin, Francesco'
'Gorelik, Tatiana E.'
'Gramaccioli, Carlo Maria'

_publ_section_title
;
 Structure of the new mineral sarrabusite, Pb~5~CuCl~4~(SeO~3~)~4~, solved
 by manual electron-diffraction tomography
;
_journal_coeditor_code DK5002
_journal_issue 1
_journal_name_full 'Acta Crystallographica Section B'
_journal_page_first 15
_journal_page_last 23
_journal_paper_doi 10.1107/S010876811104688X
_journal_volume 68
_journal_year 2012
_chemical_compound_source 'Baccu Locci mine, near Villaputzu, Sardinia, Italy'
_chemical_formula_sum 'Cl4 Cu O12 Pb5 Se4'
_chemical_name_mineral Sarrabusite
_space_group_IT_number 15
_space_group_name_Hall '-C 2yc'
_space_group_name_H-M_alt 'C 1 2/c 1'
_symmetry_space_group_name_H-M 'C 1 2/c 1'
_cell_angle_alpha 90
_cell_angle_beta 101.77
_cell_angle_gamma 90
_cell_length_a 24.917
_cell_length_b 5.506
_cell_length_c 14.242
_cell_formula_units_Z 4
_cell_volume 1912.821
_computing_structure_refinement
;
Petricek, V., Dusek, M. & Palatinus L. (2006). Jana2006.
Structure Determination Software Programs.
Institute of Physics, Praha, Czech Republic.
;
_computing_structure_solution
;
SIR2008 (Burla, Caliandro, Camalli,
Carrozzini, Cascarano, De Caro, Giacovazzo, Polidori, Siliqi, Spagna,
R (2007). J. Appl. Cryst. 40, 609-613)
;
_database_code_amcsd 0018633
_exptl_crystal_density_diffrn 6.074
_cod_data_source_file 11588.cif
_cod_data_source_block 11588
_cod_original_formula_sum 'Pb5 Se4 Cu Cl4 O12'
_cod_related_optimal_entry_code 2105051
_cod_database_code 9017922

loop_
_space_group_symop_operation_xyz
x,y,z
1/2+x,1/2+y,z
x,-y,1/2+z
1/2+x,1/2-y,1/2+z
-x,y,1/2-z
1/2-x,1/2+y,1/2-z
-x,-y,-z
1/2-x,1/2-y,-z

loop_
_atom_site_label
_atom_site_fract_x
_atom_site_fract_y
_atom_site_fract_z
_atom_site_U_iso_or_equiv
Pb1 0.10790 0.06270 0.17310 0.03330
Pb2 0.26800 0.01030 0.36800 0.03330
Pb3 0.00000 0.55420 0.25000 0.03330
Se1 0.16490 0.49850 0.32610 0.02700
Se2 0.04450 0.00840 0.40930 0.02700
Cu 0.00000 0.50000 0.50000 0.03600
Cl1 0.29310 0.49500 0.45990 0.03500
Cl2 0.10170 0.49900 0.53230 0.03500
O1 0.18590 0.74800 0.27640 0.02600
O2 0.06810 0.88800 0.30610 0.02600
O3 0.19440 0.25200 0.27090 0.02600
O4 0.00220 0.25300 0.38160 0.02600
O5 -0.01290 0.78800 0.40940 0.02600
O6 0.09950 0.40400 0.27160 0.02600

loop_
_cod_entry_issue_id
_cod_entry_issue_origin
_cod_entry_issue_severity
_cod_entry_issue_description
_cod_entry_issue_author
_cod_entry_issue_date
1 upstream note 'Note: Automated data' AMCSD 2021-11-08
